data_7241600
loop_
_publ_author_name
'Liu, Guocheng'
'Han, Shengwei'
'Gao, Yue'
'Xu, Na'
'Wang, Xiuli'
'Chen, Baokuan'

_publ_section_title
;
 Multifunctional fluorescence responses of phenyl-amide-bridged d10
 coordination polymers structurally regulated by dicarboxylates and metal
 ions
;
_journal_issue 45
_journal_name_full CrystEngComm
_journal_page_first 7952
_journal_page_last 7961
_journal_paper_doi 10.1039/D0CE01351J
_journal_volume 22
_journal_year 2020
_chemical_formula_sum 'C28 H24 N4 O7 Zn'
_chemical_formula_weight 593.88
_space_group_IT_number 14
_space_group_name_Hall '-P 2yn'
_space_group_name_H-M_alt 'P 1 21/n 1'
_symmetry_cell_setting monoclinic
_symmetry_space_group_name_H-M 'P 1 21/n 1'
_atom_sites_solution_hydrogens geom
_atom_sites_solution_primary direct
_atom_sites_solution_secondary difmap
_audit_creation_method SHELXL-97
_audit_update_record
;
2020-01-07 deposited with the CCDC.	2020-10-15 downloaded from the CCDC.
;
_cell_angle_alpha 90.00
_cell_angle_beta 97.9250(10)
_cell_angle_gamma 90.00
_cell_formula_units_Z 4
_cell_length_a 10.7920(4)
_cell_length_b 18.8461(8)
_cell_length_c 13.1548(5)
_cell_measurement_reflns_used 6654
_cell_measurement_temperature 296(2)
_cell_measurement_theta_max 28.58
_cell_measurement_theta_min 1.90
_cell_volume 2649.96(18)
_computing_structure_refinement 'SHELXL-97 (Sheldrick, 1997)'
_computing_structure_solution 'SHELXS-97 (Sheldrick, 1990)'
_diffrn_ambient_temperature 293(2)
_diffrn_measured_fraction_theta_full 0.993
_diffrn_measured_fraction_theta_max 0.993
_diffrn_measurement_device_type 'sealed tube'
_diffrn_measurement_method graphite
_diffrn_radiation_monochromator graphite
_diffrn_radiation_source 'fine-focus sealed tube'
_diffrn_radiation_type MoK\a
_diffrn_radiation_wavelength 0.71073
_diffrn_reflns_av_R_equivalents 0.0201
_diffrn_reflns_av_sigmaI/netI 0.0243
_diffrn_reflns_limit_h_max 13
_diffrn_reflns_limit_h_min -14
_diffrn_reflns_limit_k_max 21
_diffrn_reflns_limit_k_min -25
_diffrn_reflns_limit_l_max 16
_diffrn_reflns_limit_l_min -17
_diffrn_reflns_number 19491
_diffrn_reflns_theta_full 28.58
_diffrn_reflns_theta_max 28.58
_diffrn_reflns_theta_min 1.90
_exptl_absorpt_coefficient_mu 0.982
_exptl_absorpt_correction_T_max 0.8997
_exptl_absorpt_correction_T_min 0.8667
_exptl_crystal_colour white
_exptl_crystal_density_diffrn 1.489
_exptl_crystal_density_method 'not measured'
_exptl_crystal_description block
_exptl_crystal_F_000 1224
_exptl_crystal_size_max 0.15
_exptl_crystal_size_mid 0.13
_exptl_crystal_size_min 0.11
_refine_diff_density_max 0.507
_refine_diff_density_min -0.288
_refine_diff_density_rms 0.051
_refine_ls_extinction_method none
_refine_ls_goodness_of_fit_ref 1.021
_refine_ls_hydrogen_treatment mixed
_refine_ls_matrix_type full
_refine_ls_number_parameters 361
_refine_ls_number_reflns 6720
_refine_ls_number_restraints 0
_refine_ls_restrained_S_all 1.021
_refine_ls_R_factor_all 0.0520
_refine_ls_R_factor_gt 0.0342
_refine_ls_shift/su_max 0.001
_refine_ls_shift/su_mean 0.000
_refine_ls_structure_factor_coef Fsqd
_refine_ls_weighting_details 'calc w=1/[\s^2^(Fo^2^)+(0.0559P)^2^+0.5097P] where P=(Fo^2^+2Fc^2^)/3'
_refine_ls_weighting_scheme calc
_refine_ls_wR_factor_gt 0.0923
_refine_ls_wR_factor_ref 0.1010
_reflns_number_gt 5093
_reflns_number_total 6720
_reflns_threshold_expression >2sigma(I)
_cod_data_source_file d0ce01351j2.cif
_cod_data_source_block 1
_cod_depositor_comments
;
The following automatic conversions were performed:

data item '_symmetry_cell_setting' value 'Monoclinic' was changed to
'monoclinic' in accordance with the
/home/data/users/saulius/crontab/automatic-downloads/rss-feeds/RSC/lib/dictionaries/cif_core.dic
dictionary named 'cif_core.dic' version 2.4.2 last updated on
2011-04-26.

Automatic conversion script
Id: cif_fix_values 7556 2019-12-06 15:28:31Z antanas 
;
_cod_original_sg_symbol_H-M 'P2(1)/n  '
_cod_database_code 7241600

loop_
_symmetry_equiv_pos_as_xyz
'x, y, z'
'-x+1/2, y+1/2, -z+1/2'
'-x, -y, -z'
'x-1/2, -y-1/2, z-1/2'

loop_
_atom_site_label
_atom_site_type_symbol
_atom_site_fract_x
_atom_site_fract_y
_atom_site_fract_z
_atom_site_U_iso_or_equiv
_atom_site_adp_type
_atom_site_occupancy
_atom_site_symmetry_multiplicity
_atom_site_calc_flag
_atom_site_refinement_flags
_atom_site_disorder_assembly
_atom_site_disorder_group
Zn1 Zn 0.64435(2) 0.148849(11) 0.548408(16) 0.03759(8) Uani 1 1 d . . .
N1 N 0.54386(15) 0.83426(8) 0.50333(12) 0.0389(3) Uani 1 1 d . . .
O1 O 0.58073(13) 0.61065(9) 0.51174(13) 0.0585(4) Uani 1 1 d . . .
O1W O 1.03624(19) 0.14383(15) 0.6624(3) 0.1278(11) Uani 1 1 d . . .
C1 C 0.6326(2) 0.88013(11) 0.48514(17) 0.0488(5) Uani 1 1 d . . .
H1A H 0.6089 0.9219 0.4501 0.059 Uiso 1 1 calc R . .
N2 N 0.77688(16) 0.63528(9) 0.58267(13) 0.0463(4) Uani 1 1 d . . .
H2B H 0.8554 0.6265 0.5846 0.056 Uiso 1 1 calc R . .
O2 O 0.97581(15) 0.33841(10) 0.32783(16) 0.0744(5) Uani 1 1 d . . .
C2 C 0.7575(2) 0.86789(13) 0.5163(2) 0.0608(6) Uani 1 1 d . . .
H2A H 0.8172 0.9006 0.5018 0.073 Uiso 1 1 calc R . .
N3 N 0.78250(16) 0.31597(9) 0.25008(13) 0.0455(4) Uani 1 1 d . . .
H3B H 0.7064 0.3304 0.2367 0.055 Uiso 1 1 calc R . .
O3 O 0.8207(2) 0.06971(11) 0.66719(16) 0.0864(6) Uani 1 1 d . . .
C3 C 0.7932(2) 0.80658(12) 0.56928(18) 0.0542(5) Uani 1 1 d . . .
H3A H 0.8774 0.7975 0.5909 0.065 Uiso 1 1 calc R . .
N4 N 0.73463(16) 0.13381(8) 0.42366(12) 0.0420(4) Uani 1 1 d . . .
O4 O 0.61991(17) 0.06302(9) 0.62412(14) 0.0670(5) Uani 1 1 d . . .
C4 C 0.70335(18) 0.75866(10) 0.59006(14) 0.0406(4) Uani 1 1 d . . .
O5 O 0.82094(15) -0.25590(7) 0.90418(12) 0.0531(4) Uani 1 1 d . . .
C5 C 0.58020(18) 0.77477(10) 0.55446(14) 0.0396(4) Uani 1 1 d . . .
H5A H 0.5189 0.7424 0.5667 0.048 Uiso 1 1 calc R . .
C6 C 0.73667(19) 0.69063(11) 0.64796(15) 0.0479(5) Uani 1 1 d . . .
H6A H 0.8032 0.7000 0.7038 0.057 Uiso 1 1 calc R . .
H6B H 0.6644 0.6740 0.6776 0.057 Uiso 1 1 calc R . .
O6 O 0.61707(17) -0.24970(10) 0.91460(17) 0.0776(5) Uani 1 1 d . . .
C7 C 0.69309(17) 0.59770(10) 0.51949(15) 0.0423(4) Uani 1 1 d . . .
C8 C 0.74064(17) 0.53814(10) 0.46006(14) 0.0405(4) Uani 1 1 d . . .
C9 C 0.85891(17) 0.53657(11) 0.42943(16) 0.0467(5) Uani 1 1 d . . .
H9A H 0.9128 0.5749 0.4435 0.056 Uiso 1 1 calc R . .
C10 C 0.89629(18) 0.47812(11) 0.37813(17) 0.0478(5) Uani 1 1 d . . .
H10A H 0.9756 0.4774 0.3581 0.057 Uiso 1 1 calc R . .
C11 C 0.81733(17) 0.42044(10) 0.35605(14) 0.0409(4) Uani 1 1 d . . .
C12 C 0.69778(18) 0.42321(11) 0.38417(15) 0.0449(4) Uani 1 1 d . . .
H12A H 0.6429 0.3855 0.3682 0.054 Uiso 1 1 calc R . .
C13 C 0.66040(18) 0.48120(11) 0.43528(16) 0.0449(4) Uani 1 1 d . . .
H13A H 0.5802 0.4824 0.4536 0.054 Uiso 1 1 calc R . .
C14 C 0.86529(19) 0.35542(11) 0.30944(16) 0.0456(5) Uani 1 1 d . . .
C15 C 0.8175(2) 0.24902(11) 0.20727(16) 0.0531(5) Uani 1 1 d . . .
H15A H 0.9019 0.2530 0.1905 0.064 Uiso 1 1 calc R . .
H15B H 0.7622 0.2400 0.1440 0.064 Uiso 1 1 calc R . .
C16 C 0.81161(17) 0.18657(10) 0.27860(14) 0.0396(4) Uani 1 1 d . . .
C17 C 0.8717(2) 0.12409(13) 0.26286(18) 0.0588(6) Uani 1 1 d . . .
H17A H 0.9182 0.1201 0.2086 0.071 Uiso 1 1 calc R . .
C18 C 0.8633(3) 0.06726(14) 0.3274(2) 0.0774(8) Uani 1 1 d . . .
H18A H 0.9038 0.0248 0.3171 0.093 Uiso 1 1 calc R . .
C19 C 0.7945(2) 0.07395(12) 0.40694(18) 0.0612(6) Uani 1 1 d . . .
H19A H 0.7895 0.0356 0.4506 0.073 Uiso 1 1 calc R . .
C20 C 0.74422(19) 0.18868(10) 0.36041(15) 0.0436(4) Uani 1 1 d . . .
H20A H 0.7031 0.2306 0.3723 0.052 Uiso 1 1 calc R . .
C21 C 0.7216(2) 0.04029(10) 0.67243(15) 0.0468(5) Uani 1 1 d . . .
C22 C 0.71558(17) -0.02594(9) 0.73425(13) 0.0373(4) Uani 1 1 d . . .
C23 C 0.82346(18) -0.05104(10) 0.79272(15) 0.0437(4) Uani 1 1 d . . .
H23A H 0.8969 -0.0247 0.7975 0.052 Uiso 1 1 calc R . .
C24 C 0.82249(18) -0.11489(10) 0.84383(15) 0.0430(4) Uani 1 1 d . . .
H24A H 0.8958 -0.1318 0.8814 0.052 Uiso 1 1 calc R . .
C25 C 0.71366(18) -0.15384(9) 0.83973(14) 0.0369(4) Uani 1 1 d . . .
C26 C 0.60390(18) -0.12719(11) 0.78507(15) 0.0425(4) Uani 1 1 d . . .
H26A H 0.5292 -0.1519 0.7843 0.051 Uiso 1 1 calc R . .
C27 C 0.60601(17) -0.06403(10) 0.73191(14) 0.0421(4) Uani 1 1 d . . .
H27A H 0.5328 -0.0470 0.6942 0.051 Uiso 1 1 calc R . .
C28 C 0.7141(2) -0.22528(11) 0.89022(15) 0.0465(5) Uani 1 1 d . . .

loop_
_atom_site_aniso_label
_atom_site_aniso_U_11
_atom_site_aniso_U_22
_atom_site_aniso_U_33
_atom_site_aniso_U_23
_atom_site_aniso_U_13
_atom_site_aniso_U_12
Zn1 0.04631(14) 0.02853(12) 0.03759(12) -0.00030(8) 0.00453(9) 0.00211(9)
N1 0.0453(9) 0.0323(8) 0.0386(8) -0.0029(6) 0.0043(7) 0.0011(6)
O1 0.0341(7) 0.0606(10) 0.0794(11) -0.0107(8) 0.0032(7) 0.0066(7)
O1W 0.0457(11) 0.151(3) 0.180(3) 0.083(2) -0.0089(14) -0.0075(12)
C1 0.0578(12) 0.0352(10) 0.0541(12) -0.0025(9) 0.0096(10) -0.0024(9)
N2 0.0370(8) 0.0473(10) 0.0531(10) -0.0040(8) 0.0010(7) 0.0116(7)
O2 0.0430(9) 0.0794(13) 0.0988(14) -0.0267(10) 0.0022(9) 0.0166(8)
C2 0.0509(13) 0.0482(13) 0.0845(17) -0.0073(12) 0.0139(12) -0.0119(10)
N3 0.0482(9) 0.0427(9) 0.0467(9) 0.0013(7) 0.0101(7) 0.0041(7)
O3 0.0961(14) 0.0712(13) 0.0879(14) 0.0316(11) -0.0015(11) -0.0321(11)
C3 0.0404(11) 0.0545(13) 0.0660(14) -0.0134(11) 0.0014(10) 0.0005(9)
N4 0.0527(9) 0.0350(8) 0.0391(8) -0.0029(6) 0.0087(7) 0.0028(7)
O4 0.0775(11) 0.0513(9) 0.0721(11) 0.0283(8) 0.0098(9) 0.0169(8)
C4 0.0436(10) 0.0424(10) 0.0355(9) -0.0086(8) 0.0044(8) 0.0068(8)
O5 0.0639(9) 0.0348(7) 0.0584(9) 0.0094(6) 0.0006(7) 0.0078(6)
C5 0.0432(10) 0.0372(10) 0.0391(9) 0.0000(8) 0.0080(8) 0.0036(8)
C6 0.0467(11) 0.0536(13) 0.0419(10) -0.0031(9) 0.0015(8) 0.0149(9)
O6 0.0679(11) 0.0596(11) 0.1068(15) 0.0301(10) 0.0177(10) -0.0070(9)
C7 0.0379(10) 0.0410(11) 0.0474(10) 0.0050(8) 0.0038(8) 0.0054(8)
C8 0.0375(9) 0.0409(10) 0.0428(10) 0.0053(8) 0.0042(8) 0.0032(8)
C9 0.0374(10) 0.0428(11) 0.0607(13) 0.0030(9) 0.0099(9) -0.0039(8)
C10 0.0354(9) 0.0505(12) 0.0602(12) 0.0024(10) 0.0156(9) -0.0005(8)
C11 0.0385(9) 0.0429(10) 0.0420(10) 0.0044(8) 0.0083(8) 0.0024(8)
C12 0.0387(10) 0.0452(11) 0.0522(11) -0.0022(9) 0.0112(8) -0.0068(8)
C13 0.0350(9) 0.0489(11) 0.0528(11) -0.0004(9) 0.0139(8) -0.0016(8)
C14 0.0433(11) 0.0460(11) 0.0492(11) 0.0025(9) 0.0128(9) 0.0030(9)
C15 0.0708(14) 0.0487(12) 0.0430(11) -0.0018(9) 0.0193(10) 0.0046(10)
C16 0.0409(9) 0.0421(10) 0.0358(9) -0.0064(8) 0.0050(7) 0.0002(8)
C17 0.0720(15) 0.0552(14) 0.0539(13) -0.0092(11) 0.0255(11) 0.0138(12)
C18 0.116(2) 0.0510(15) 0.0734(16) -0.0001(12) 0.0413(16) 0.0344(15)
C19 0.0942(18) 0.0368(11) 0.0557(13) 0.0002(9) 0.0208(13) 0.0124(11)
C20 0.0516(11) 0.0378(10) 0.0423(10) -0.0015(8) 0.0101(8) 0.0088(8)
C21 0.0698(14) 0.0341(10) 0.0369(10) -0.0006(8) 0.0084(9) 0.0026(9)
C22 0.0491(10) 0.0305(9) 0.0323(8) -0.0017(7) 0.0060(7) 0.0057(8)
C23 0.0425(10) 0.0397(10) 0.0471(10) 0.0016(8) -0.0007(8) -0.0061(8)
C24 0.0410(10) 0.0420(11) 0.0429(10) 0.0045(8) -0.0054(8) 0.0019(8)
C25 0.0447(10) 0.0321(9) 0.0336(8) -0.0004(7) 0.0041(7) 0.0027(7)
C26 0.0367(9) 0.0409(10) 0.0500(11) 0.0009(8) 0.0067(8) 0.0004(8)
C27 0.0389(10) 0.0436(11) 0.0428(10) 0.0034(8) 0.0016(8) 0.0108(8)
C28 0.0585(12) 0.0374(10) 0.0423(10) 0.0023(8) 0.0027(9) 0.0004(9)

loop_
_atom_type_symbol
_atom_type_description
_atom_type_scat_dispersion_real
_atom_type_scat_dispersion_imag
_atom_type_scat_source
C C 0.0033 0.0016 'International Tables Vol C Tables 4.2.6.8 and 6.1.1.4'
H H 0.0000 0.0000 'International Tables Vol C Tables 4.2.6.8 and 6.1.1.4'
N N 0.0061 0.0033 'International Tables Vol C Tables 4.2.6.8 and 6.1.1.4'
O O 0.0106 0.0060 'International Tables Vol C Tables 4.2.6.8 and 6.1.1.4'
Zn Zn 0.2839 1.4301 'International Tables Vol C Tables 4.2.6.8 and 6.1.1.4'

loop_
_geom_angle_atom_site_label_1
_geom_angle_atom_site_label_2
_geom_angle_atom_site_label_3
_geom_angle
_geom_angle_site_symmetry_1
_geom_angle_site_symmetry_3
_geom_angle_publ_flag
O5 Zn1 O4 130.40(7) 2_656 . ?
O5 Zn1 N4 107.32(7) 2_656 . ?
O4 Zn1 N4 114.31(7) . . ?
O5 Zn1 N1 95.82(6) 2_656 3_666 ?
O4 Zn1 N1 95.75(7) . 3_666 ?
N4 Zn1 N1 108.16(6) . 3_666 ?
C1 N1 C5 117.68(17) . . ?
C1 N1 Zn1 122.36(14) . 3_666 ?
C5 N1 Zn1 119.94(13) . 3_666 ?
N1 C1 C2 122.4(2) . . ?
C7 N2 C6 120.88(17) . . ?
C1 C2 C3 119.1(2) . . ?
C14 N3 C15 121.59(18) . . ?
C2 C3 C4 119.6(2) . . ?
C19 N4 C20 118.01(18) . . ?
C19 N4 Zn1 123.11(14) . . ?
C20 N4 Zn1 118.59(13) . . ?
C21 O4 Zn1 111.77(15) . . ?
C5 C4 C3 117.32(18) . . ?
C5 C4 C6 120.61(18) . . ?
C3 C4 C6 122.07(18) . . ?
C28 O5 Zn1 126.84(14) . 2_646 ?
N1 C5 C4 123.81(18) . . ?
N2 C6 C4 112.39(16) . . ?
O1 C7 N2 121.33(19) . . ?
O1 C7 C8 120.73(18) . . ?
N2 C7 C8 117.92(16) . . ?
C9 C8 C13 118.87(18) . . ?
C9 C8 C7 124.14(18) . . ?
C13 C8 C7 116.99(17) . . ?
C10 C9 C8 120.02(19) . . ?
C9 C10 C11 121.00(18) . . ?
C10 C11 C12 118.71(19) . . ?
C10 C11 C14 119.41(17) . . ?
C12 C11 C14 121.75(18) . . ?
C13 C12 C11 120.40(19) . . ?
C12 C13 C8 120.94(18) . . ?
O2 C14 N3 121.7(2) . . ?
O2 C14 C11 121.1(2) . . ?
N3 C14 C11 117.18(17) . . ?
N3 C15 C16 113.59(16) . . ?
C17 C16 C20 116.93(19) . . ?
C17 C16 C15 120.83(18) . . ?
C20 C16 C15 122.23(18) . . ?
C16 C17 C18 120.0(2) . . ?
C19 C18 C17 119.2(2) . . ?
N4 C19 C18 122.0(2) . . ?
N4 C20 C16 123.79(18) . . ?
O3 C21 O4 121.8(2) . . ?
O3 C21 C22 121.1(2) . . ?
O4 C21 C22 117.12(19) . . ?
C27 C22 C23 119.08(17) . . ?
C27 C22 C21 121.55(17) . . ?
C23 C22 C21 119.33(18) . . ?
C24 C23 C22 120.38(18) . . ?
C23 C24 C25 120.57(17) . . ?
C24 C25 C26 119.18(17) . . ?
C24 C25 C28 120.62(17) . . ?
C26 C25 C28 120.16(18) . . ?
C27 C26 C25 119.99(18) . . ?
C22 C27 C26 120.70(17) . . ?
O6 C28 O5 125.3(2) . . ?
O6 C28 C25 120.1(2) . . ?
O5 C28 C25 114.54(19) . . ?

loop_
_geom_bond_atom_site_label_1
_geom_bond_atom_site_label_2
_geom_bond_distance
_geom_bond_site_symmetry_2
_geom_bond_publ_flag
Zn1 O5 1.9202(13) 2_656 ?
Zn1 O4 1.9367(15) . ?
Zn1 N4 2.0405(16) . ?
Zn1 N1 2.0759(16) 3_666 ?
N1 C1 1.336(3) . ?
N1 C5 1.338(2) . ?
N1 Zn1 2.0759(16) 3_666 ?
O1 C7 1.227(2) . ?
C1 C2 1.373(3) . ?
N2 C7 1.343(3) . ?
N2 C6 1.455(3) . ?
O2 C14 1.227(3) . ?
C2 C3 1.377(3) . ?
N3 C14 1.330(3) . ?
N3 C15 1.453(3) . ?
O3 C21 1.215(3) . ?
C3 C4 1.380(3) . ?
N4 C19 1.333(3) . ?
N4 C20 1.340(2) . ?
O4 C21 1.265(3) . ?
C4 C5 1.381(3) . ?
C4 C6 1.509(3) . ?
O5 C28 1.280(3) . ?
O5 Zn1 1.9202(13) 2_646 ?
O6 C28 1.226(3) . ?
C7 C8 1.498(3) . ?
C8 C9 1.391(3) . ?
C8 C13 1.389(3) . ?
C9 C10 1.381(3) . ?
C10 C11 1.387(3) . ?
C11 C12 1.391(3) . ?
C11 C14 1.494(3) . ?
C12 C13 1.373(3) . ?
C15 C16 1.512(3) . ?
C16 C17 1.374(3) . ?
C16 C20 1.380(3) . ?
C17 C18 1.378(3) . ?
C18 C19 1.369(3) . ?
C21 C22 1.496(3) . ?
C22 C27 1.380(3) . ?
C22 C23 1.387(3) . ?
C23 C24 1.379(3) . ?
C24 C25 1.380(3) . ?
C25 C26 1.392(3) . ?
C25 C28 1.501(3) . ?
C26 C27 1.382(3) . ?
